data_7007928
loop_
_publ_author_name
'Ouellette, Wayne'
'Golub, Vladimir'
'O'Connor, Charles J'
'Zubieta, Jon'

_publ_section_title
;
 Solid state coordination chemistry of metal oxides: structural
 consequences of fluoride incorporation into the
 oxovanadium-copper-bisterpy-{O3P(CH2)nPO3}4- system, n= 1-5 (bisterpy
 = 2,2':4',4":2",2"'-quaterpyridyl-6', 6"-di-2-pyridine).
;
_journal_issue 2
_journal_name_full 'Dalton transactions (Cambridge, England : 2003)'
_journal_page_first 291
_journal_page_last 309
_journal_paper_doi 10.1039/b412808g
_journal_year 2005
_chemical_formula_moiety '[{Cu2(bisterpy)}V2F2O2{HO3PCH2PO3}{O3PCH2PO3}]'
_chemical_formula_sum 'C16 H12.5 Cu F N3 O7 P2 V'
_chemical_formula_weight 554.21
_chemical_name_systematic
;
?
;
_space_group_IT_number 2
_symmetry_cell_setting triclinic
_symmetry_space_group_name_Hall '-P 1'
_symmetry_space_group_name_H-M 'P -1'
_atom_sites_solution_hydrogens geom
_atom_sites_solution_primary direct
_atom_sites_solution_secondary difmap
_audit_creation_method SHELXL-97
_cell_angle_alpha 87.5440(10)
_cell_angle_beta 80.4840(10)
_cell_angle_gamma 76.7320(10)
_cell_formula_units_Z 2
_cell_length_a 6.0565(3)
_cell_length_b 9.6934(5)
_cell_length_c 15.7351(8)
_cell_measurement_reflns_used 11562
_cell_measurement_temperature 90(2)
_cell_measurement_theta_max 31.50
_cell_measurement_theta_min 1.31
_cell_volume 886.74(8)
_computing_cell_refinement 'Bruker SMART'
_computing_data_collection 'Bruker SMART'
_computing_data_reduction 'Bruker SAINT'
_computing_molecular_graphics 'Bruker SHELXTL'
_computing_publication_material 'Bruker SHELXTL'
_computing_structure_refinement 'SHELXL-97 (Sheldrick, 1997)'
_computing_structure_solution 'SHELXS-97 (Sheldrick, 1990)'
_diffrn_ambient_temperature 90(2)
_diffrn_detector_area_resol_mean 512
_diffrn_measured_fraction_theta_full 0.977
_diffrn_measured_fraction_theta_max 0.977
_diffrn_measurement_device_type 'APEX CCD area detector'
_diffrn_measurement_method 'Phi and omega scans'
_diffrn_radiation_monochromator graphite
_diffrn_radiation_probe x-ray
_diffrn_radiation_type MoK\a
_diffrn_radiation_wavelength 0.71073
_diffrn_reflns_av_R_equivalents 0.0276
_diffrn_reflns_av_sigmaI/netI 0.0464
_diffrn_reflns_limit_h_max 8
_diffrn_reflns_limit_h_min -8
_diffrn_reflns_limit_k_max 14
_diffrn_reflns_limit_k_min -14
_diffrn_reflns_limit_l_max 23
_diffrn_reflns_limit_l_min -23
_diffrn_reflns_number 11562
_diffrn_reflns_theta_full 31.50
_diffrn_reflns_theta_max 31.50
_diffrn_reflns_theta_min 1.31
_diffrn_source 'fine-focus sealed tube'
_diffrn_standards_decay_% 0.001
_exptl_absorpt_coefficient_mu 1.969
_exptl_absorpt_correction_T_max 0.8125
_exptl_absorpt_correction_T_min 0.5216
_exptl_absorpt_correction_type multi-scan
_exptl_absorpt_process_details 'SADABS SHELXL-97 (SHELDRICK, 1997)'
_exptl_crystal_colour green
_exptl_crystal_density_diffrn 2.076
_exptl_crystal_density_meas 0
_exptl_crystal_density_method 'not measured'
_exptl_crystal_description parallel
_exptl_crystal_F_000 553
_exptl_crystal_size_max 0.38
_exptl_crystal_size_mid 0.21
_exptl_crystal_size_min 0.11
_refine_diff_density_max 1.585
_refine_diff_density_min -0.638
_refine_diff_density_rms 0.125
_refine_ls_extinction_method none
_refine_ls_goodness_of_fit_ref 1.039
_refine_ls_hydrogen_treatment mixed
_refine_ls_matrix_type full
_refine_ls_number_parameters 328
_refine_ls_number_reflns 5758
_refine_ls_number_restraints 0
_refine_ls_restrained_S_all 1.039
_refine_ls_R_factor_all 0.0513
_refine_ls_R_factor_gt 0.0396
_refine_ls_shift/su_max 0.000
_refine_ls_shift/su_mean 0.000
_refine_ls_structure_factor_coef Fsqd
_refine_ls_weighting_details 'calc w=1/[\s^2^(Fo^2^)+(0.0465P)^2^+1.0068P] where P=(Fo^2^+2Fc^2^)/3'
_refine_ls_weighting_scheme calc
_refine_ls_wR_factor_gt 0.0930
_refine_ls_wR_factor_ref 0.1018
_reflns_number_gt 4784
_reflns_number_total 5758
_reflns_threshold_expression >2sigma(I)
_cod_data_source_file b412808g.txt
_cod_data_source_block p-1
_cod_depositor_comments
;
The following automatic conversions were performed:
'_symmetry_cell_setting' value 'Triclinic' changed to 'triclinic'
according to '/home/saulius/struct/CIF-dictionaries/cif_core.dic'
dictionary named 'cif_core.dic' version 2.4.1 from 2010-06-29.

Automatic conversion script
Id: cif_fix_enum 1527 2010-12-29 10:47:43Z saulius 
;
_cod_original_sg_symbol_H-M P-1
_cod_original_formula_sum 'C16 H12.50 Cu F N3 O7 P2 V'
_cod_database_code 7007928

loop_
_symmetry_equiv_pos_as_xyz
'x, y, z'
'-x, -y, -z'

loop_
_atom_site_label
_atom_site_type_symbol
_atom_site_fract_x
_atom_site_fract_y
_atom_site_fract_z
_atom_site_U_iso_or_equiv
_atom_site_adp_type
_atom_site_occupancy
_atom_site_symmetry_multiplicity
_atom_site_calc_flag
_atom_site_refinement_flags
_atom_site_disorder_assembly
_atom_site_disorder_group
Cu1 Cu 0.21479(5) 0.30694(3) 0.243016(18) 0.00965(8) Uani 1 1 d . . .
V1 V 0.42179(7) 0.78192(5) 0.26420(3) 0.01112(9) Uani 1 1 d . . .
P1 P -0.01920(11) 0.65466(7) 0.25666(4) 0.01320(13) Uani 1 1 d . . .
P2 P 0.29752(11) 0.51883(7) 0.37545(4) 0.01077(12) Uani 1 1 d . . .
F1 F 0.4513(3) 0.89638(17) 0.16616(10) 0.0172(3) Uani 1 1 d . . .
O1 O 0.3273(3) 0.37525(19) 0.33567(11) 0.0132(3) Uani 1 1 d . . .
O2 O 0.0058(3) 0.5158(2) 0.21152(13) 0.0180(4) Uani 1 1 d . . .
O3 O 0.3207(3) 0.5066(2) 0.47098(12) 0.0173(4) Uani 1 1 d . . .
O4 O 0.4679(3) 0.60101(19) 0.32560(12) 0.0146(4) Uani 1 1 d . . .
O5 O 0.1736(3) 0.7292(2) 0.21855(12) 0.0153(4) Uani 1 1 d . . .
O6 O 0.7511(3) 0.7581(2) 0.25169(14) 0.0216(4) Uani 1 1 d . . .
O7 O 0.3064(3) 0.8922(2) 0.33925(12) 0.0179(4) Uani 1 1 d . . .
N1 N -0.0202(4) 0.2151(2) 0.31669(13) 0.0110(4) Uani 1 1 d . . .
N2 N 0.1495(3) 0.1901(2) 0.15762(13) 0.0090(4) Uani 1 1 d . . .
N3 N 0.4622(3) 0.3287(2) 0.14187(13) 0.0100(4) Uani 1 1 d . . .
C1 C -0.0952(5) 0.2321(3) 0.40120(16) 0.0158(5) Uani 1 1 d . . .
C2 C -0.2683(5) 0.1715(3) 0.44478(17) 0.0181(5) Uani 1 1 d . . .
C3 C -0.3691(5) 0.0925(3) 0.39817(17) 0.0178(5) Uani 1 1 d . . .
C4 C -0.2930(5) 0.0737(3) 0.31045(16) 0.0139(5) Uani 1 1 d . . .
C5 C -0.1172(4) 0.1346(2) 0.27173(15) 0.0099(4) Uani 1 1 d . . .
C6 C -0.0157(4) 0.1187(2) 0.18022(15) 0.0088(4) Uani 1 1 d . . .
C7 C -0.0768(4) 0.0401(2) 0.11949(15) 0.0097(4) Uani 1 1 d . . .
C8 C 0.0356(4) 0.0379(2) 0.03380(15) 0.0085(4) Uani 1 1 d . . .
C9 C 0.2136(4) 0.1096(2) 0.01331(15) 0.0092(4) Uani 1 1 d . . .
C10 C 0.2662(4) 0.1852(2) 0.07760(15) 0.0083(4) Uani 1 1 d . . .
C11 C 0.4459(4) 0.2676(2) 0.06800(15) 0.0087(4) Uani 1 1 d . . .
C12 C 0.5872(4) 0.2837(3) -0.00900(16) 0.0104(4) Uani 1 1 d . . .
C13 C 0.7490(4) 0.3647(3) -0.00959(16) 0.0124(4) Uani 1 1 d . . .
C14 C 0.7664(4) 0.4255(3) 0.06633(17) 0.0127(4) Uani 1 1 d . . .
C15 C 0.6199(4) 0.4052(3) 0.14089(16) 0.0120(4) Uani 1 1 d . . .
C16 C 0.0134(4) 0.6222(3) 0.36807(17) 0.0149(5) Uani 1 1 d . . .
H1 H -0.027(5) 0.286(3) 0.429(2) 0.012(8) Uiso 1 1 d . . .
H2 H -0.321(6) 0.191(4) 0.506(2) 0.030(10) Uiso 1 1 d . . .
H3 H -0.486(5) 0.051(3) 0.426(2) 0.013(8) Uiso 1 1 d . . .
H4 H -0.348(6) 0.025(4) 0.282(2) 0.020(9) Uiso 1 1 d . . .
H7 H -0.181(6) -0.005(3) 0.137(2) 0.014(8) Uiso 1 1 d . . .
H9 H 0.295(5) 0.112(3) -0.041(2) 0.010(7) Uiso 1 1 d . . .
H12 H 0.575(6) 0.246(3) -0.060(2) 0.016(8) Uiso 1 1 d . . .
H13 H 0.849(5) 0.379(3) -0.060(2) 0.014(8) Uiso 1 1 d . . .
H14 H 0.862(6) 0.475(3) 0.070(2) 0.018(8) Uiso 1 1 d . . .
H15 H 0.632(5) 0.441(3) 0.195(2) 0.013(8) Uiso 1 1 d . . .
H16A H -0.089(6) 0.579(4) 0.392(2) 0.023(9) Uiso 1 1 d . . .
H16B H -0.008(6) 0.704(4) 0.397(2) 0.020(9) Uiso 1 1 d . . .

loop_
_atom_site_aniso_label
_atom_site_aniso_U_11
_atom_site_aniso_U_22
_atom_site_aniso_U_33
_atom_site_aniso_U_23
_atom_site_aniso_U_13
_atom_site_aniso_U_12
Cu1 0.01129(14) 0.01092(14) 0.00875(14) -0.00317(10) -0.00138(10) -0.00622(10)
V1 0.00967(19) 0.01409(19) 0.01100(19) -0.00054(15) -0.00218(14) -0.00508(15)
P1 0.0091(3) 0.0134(3) 0.0189(3) 0.0035(2) -0.0047(2) -0.0053(2)
P2 0.0142(3) 0.0100(3) 0.0100(3) -0.0011(2) -0.0033(2) -0.0055(2)
F1 0.0163(7) 0.0208(8) 0.0156(7) 0.0019(6) -0.0025(6) -0.0070(6)
O1 0.0178(9) 0.0109(8) 0.0139(8) -0.0011(6) -0.0077(7) -0.0056(7)
O2 0.0221(10) 0.0138(9) 0.0234(10) 0.0014(7) -0.0137(8) -0.0077(7)
O3 0.0239(10) 0.0219(10) 0.0090(8) -0.0001(7) -0.0046(7) -0.0097(8)
O4 0.0153(9) 0.0119(8) 0.0189(9) 0.0047(7) -0.0054(7) -0.0069(7)
O5 0.0135(8) 0.0229(9) 0.0127(8) 0.0008(7) -0.0031(7) -0.0100(7)
O6 0.0109(9) 0.0169(9) 0.0374(12) 0.0050(8) -0.0084(8) -0.0019(7)
O7 0.0205(9) 0.0180(9) 0.0159(9) -0.0042(7) -0.0019(7) -0.0057(7)
N1 0.0153(10) 0.0114(9) 0.0081(9) -0.0015(7) -0.0028(7) -0.0060(7)
N2 0.0101(9) 0.0087(8) 0.0092(9) -0.0019(7) -0.0022(7) -0.0036(7)
N3 0.0087(9) 0.0114(9) 0.0110(9) -0.0021(7) -0.0031(7) -0.0033(7)
C1 0.0234(13) 0.0182(12) 0.0093(10) -0.0015(9) -0.0026(9) -0.0116(10)
C2 0.0272(14) 0.0208(13) 0.0093(11) -0.0021(9) 0.0002(10) -0.0134(11)
C3 0.0233(13) 0.0185(12) 0.0131(11) 0.0004(10) 0.0032(10) -0.0121(10)
C4 0.0177(12) 0.0133(11) 0.0132(11) -0.0021(9) -0.0012(9) -0.0094(9)
C5 0.0127(10) 0.0102(10) 0.0082(10) -0.0020(8) -0.0016(8) -0.0049(8)
C6 0.0104(10) 0.0080(9) 0.0084(10) -0.0018(8) -0.0012(8) -0.0030(8)
C7 0.0110(10) 0.0097(10) 0.0096(10) -0.0013(8) -0.0014(8) -0.0050(8)
C8 0.0086(10) 0.0073(9) 0.0099(10) -0.0012(8) -0.0022(8) -0.0016(8)
C9 0.0085(10) 0.0103(10) 0.0099(10) -0.0004(8) -0.0016(8) -0.0043(8)
C10 0.0071(9) 0.0087(10) 0.0101(10) -0.0005(8) -0.0028(8) -0.0028(7)
C11 0.0076(9) 0.0088(10) 0.0109(10) -0.0011(8) -0.0035(8) -0.0028(8)
C12 0.0085(10) 0.0118(10) 0.0115(10) -0.0012(8) -0.0022(8) -0.0029(8)
C13 0.0104(10) 0.0136(11) 0.0142(11) 0.0000(9) -0.0022(9) -0.0045(8)
C14 0.0111(10) 0.0137(11) 0.0157(11) -0.0011(9) -0.0025(9) -0.0073(9)
C15 0.0117(10) 0.0126(11) 0.0133(11) -0.0020(9) -0.0031(9) -0.0048(8)
C16 0.0133(11) 0.0151(11) 0.0163(12) 0.0005(9) 0.0004(9) -0.0053(9)

loop_
_atom_type_symbol
_atom_type_description
_atom_type_scat_dispersion_real
_atom_type_scat_dispersion_imag
_atom_type_scat_source
C C 0.0033 0.0016 'International Tables Vol C Tables 4.2.6.8 and 6.1.1.4'
N N 0.0061 0.0033 'International Tables Vol C Tables 4.2.6.8 and 6.1.1.4'
O O 0.0106 0.0060 'International Tables Vol C Tables 4.2.6.8 and 6.1.1.4'
F F 0.0171 0.0103 'International Tables Vol C Tables 4.2.6.8 and 6.1.1.4'
P P 0.1023 0.0942 'International Tables Vol C Tables 4.2.6.8 and 6.1.1.4'
V V 0.3005 0.5294 'International Tables Vol C Tables 4.2.6.8 and 6.1.1.4'
Cu Cu 0.3201 1.2651 'International Tables Vol C Tables 4.2.6.8 and 6.1.1.4'
H H 0.0000 0.0000 'International Tables Vol C Tables 4.2.6.8 and 6.1.1.4'

loop_
_geom_angle_atom_site_label_1
_geom_angle_atom_site_label_2
_geom_angle_atom_site_label_3
_geom_angle
_geom_angle_site_symmetry_1
_geom_angle_site_symmetry_3
_geom_angle_publ_flag
O1 Cu1 N2 164.79(8) . . ?
O1 Cu1 N1 96.83(8) . . ?
N2 Cu1 N1 79.75(8) . . ?
O1 Cu1 N3 101.10(8) . . ?
N2 Cu1 N3 79.28(8) . . ?
N1 Cu1 N3 157.22(8) . . ?
O1 Cu1 O2 95.02(7) . . ?
N2 Cu1 O2 100.20(8) . . ?
N1 Cu1 O2 102.67(8) . . ?
N3 Cu1 O2 89.72(8) . . ?
O7 V1 F1 103.57(9) . . ?
O7 V1 O6 108.17(10) . . ?
F1 V1 O6 83.75(8) . . ?
O7 V1 O5 106.96(9) . . ?
F1 V1 O5 86.36(7) . . ?
O6 V1 O5 144.83(9) . . ?
O7 V1 O4 102.70(9) . . ?
F1 V1 O4 153.62(8) . . ?
O6 V1 O4 85.90(8) . . ?
O5 V1 O4 88.28(8) . . ?
O2 P1 O6 113.02(11) . 1_455 ?
O2 P1 O5 111.30(11) . . ?
O6 P1 O5 107.85(11) 1_455 . ?
O2 P1 C16 110.02(12) . . ?
O6 P1 C16 109.29(12) 1_455 . ?
O5 P1 C16 105.02(11) . . ?
O1 P2 O3 111.74(11) . . ?
O1 P2 O4 110.97(11) . . ?
O3 P2 O4 110.83(11) . . ?
O1 P2 C16 109.02(12) . . ?
O3 P2 C16 107.35(12) . . ?
O4 P2 C16 106.72(11) . . ?
P2 O1 Cu1 134.79(11) . . ?
P1 O2 Cu1 126.68(11) . . ?
P2 O4 V1 132.01(11) . . ?
P1 O5 V1 134.08(12) . . ?
P1 O6 V1 145.96(13) 1_655 . ?
C1 N1 C5 118.5(2) . . ?
C1 N1 Cu1 127.19(17) . . ?
C5 N1 Cu1 114.15(16) . . ?
C10 N2 C6 121.7(2) . . ?
C10 N2 Cu1 119.54(16) . . ?
C6 N2 Cu1 118.76(16) . . ?
C15 N3 C11 119.2(2) . . ?
C15 N3 Cu1 126.25(17) . . ?
C11 N3 Cu1 114.32(15) . . ?
N1 C1 C2 122.7(2) . . ?
C3 C2 C1 118.3(2) . . ?
C2 C3 C4 119.7(2) . . ?
C5 C4 C3 118.9(2) . . ?
N1 C5 C4 121.8(2) . . ?
N1 C5 C6 113.9(2) . . ?
C4 C5 C6 124.3(2) . . ?
N2 C6 C7 120.5(2) . . ?
N2 C6 C5 113.06(19) . . ?
C7 C6 C5 126.4(2) . . ?
C6 C7 C8 119.2(2) . . ?
C9 C8 C7 118.6(2) . . ?
C9 C8 C8 120.9(3) . 2 ?
C7 C8 C8 120.5(3) . 2 ?
C10 C9 C8 118.9(2) . . ?
N2 C10 C9 121.0(2) . . ?
N2 C10 C11 112.4(2) . . ?
C9 C10 C11 126.6(2) . . ?
N3 C11 C12 121.8(2) . . ?
N3 C11 C10 114.0(2) . . ?
C12 C11 C10 124.2(2) . . ?
C11 C12 C13 118.6(2) . . ?
C14 C13 C12 119.3(2) . . ?
C13 C14 C15 119.1(2) . . ?
N3 C15 C14 122.0(2) . . ?
P2 C16 P1 110.07(14) . . ?

loop_
_geom_bond_atom_site_label_1
_geom_bond_atom_site_label_2
_geom_bond_distance
_geom_bond_site_symmetry_2
_geom_bond_publ_flag
Cu1 O1 1.9097(17) . ?
Cu1 N2 1.9380(19) . ?
Cu1 N1 2.027(2) . ?
Cu1 N3 2.037(2) . ?
Cu1 O2 2.2114(19) . ?
V1 O7 1.5867(19) . ?
V1 F1 1.8697(16) . ?
V1 O6 1.9321(19) . ?
V1 O5 1.9437(18) . ?
V1 O4 1.9509(18) . ?
P1 O2 1.514(2) . ?
P1 O6 1.528(2) 1_455 ?
P1 O5 1.5375(19) . ?
P1 C16 1.803(3) . ?
P2 O1 1.5110(18) . ?
P2 O3 1.5298(19) . ?
P2 O4 1.5397(19) . ?
P2 C16 1.801(3) . ?
O6 P1 1.528(2) 1_655 ?
N1 C1 1.337(3) . ?
N1 C5 1.360(3) . ?
N2 C10 1.335(3) . ?
N2 C6 1.336(3) . ?
N3 C15 1.335(3) . ?
N3 C11 1.355(3) . ?
C1 C2 1.388(4) . ?
C2 C3 1.381(4) . ?
C3 C4 1.387(4) . ?
C4 C5 1.377(3) . ?
C5 C6 1.469(3) . ?
C6 C7 1.393(3) . ?
C7 C8 1.405(3) . ?
C8 C9 1.400(3) . ?
C8 C8 1.491(4) 2 ?
C9 C10 1.392(3) . ?
C10 C11 1.476(3) . ?
C11 C12 1.388(3) . ?
C12 C13 1.388(3) . ?
C13 C14 1.384(3) . ?
C14 C15 1.385(3) . ?
